data_7106158
loop_
_publ_author_name
'Christopher R. Driscoll'
'Brodie L. Reid'
'Matthew J. McIldowie'
'Sara Muzzioli'
'Gareth L. Nealon'
'Brian W. Skelton'
'Stefano Stagni'
'David H. Brown'
'Massimiliano Massi'
'Mark I. Ogden'

_publ_section_title
;
 A plug-and-play approach to the preparation of transparent luminescent
 hybrid materials based on poly(methyl methacrylate), a calix[4]arene
 crosslinking agent and terbium ions
;
_journal_name_full Chem.Commun.
_journal_page_first 3876
_journal_paper_doi 10.1039/c0cc05570k
_journal_volume 47
_journal_year 2011
_chemical_formula_moiety 'C64 H94 N3 O8 S Tb, 2(C2 H6 O), 2(Cl O4)'
_chemical_formula_sum 'C68 H106 Cl2 N3 O18 S Tb'
_chemical_formula_weight 1515.44
_space_group_crystal_system triclinic
_space_group_IT_number 2
_space_group_name_Hall '-P 1'
_space_group_name_H-M_alt 'P -1'
_atom_sites_solution_hydrogens geom
_atom_sites_solution_primary direct
_atom_sites_solution_secondary difmap
_audit_creation_date 2010-06-17T15:59:46-00:00
_audit_creation_method 'WinGX routine CIF_UPDATE'
_cell_angle_alpha 81.545(10)
_cell_angle_beta 80.603(10)
_cell_angle_gamma 61.860(13)
_cell_formula_units_Z 2
_cell_length_a 12.3105(17)
_cell_length_b 12.8395(16)
_cell_length_c 27.754(3)
_cell_measurement_reflns_used 2077
_cell_measurement_temperature 100(2)
_cell_measurement_theta_max 67.6275
_cell_measurement_theta_min 3.2377
_cell_volume 3804.0(9)
_computing_cell_refinement
;
CrysAlisPro, Oxford Diffraction Ltd.,
Version 1.171.33.52 (release 06-11-2009 CrysAlis171 .NET)
(compiled Nov 6 2009,16:24:50)
;
_computing_data_collection
;
CrysAlisPro, Oxford Diffraction Ltd.,
Version 1.171.33.52 (release 06-11-2009 CrysAlis171 .NET)
(compiled Nov 6 2009,16:24:50)
;
_computing_data_reduction
;
CrysAlisPro, Oxford Diffraction Ltd.,
Version 1.171.33.52 (release 06-11-2009 CrysAlis171 .NET)
(compiled Nov 6 2009,16:24:50)
;
_computing_molecular_graphics 'OrtepII (Johnson, C. K. (1976)'
_computing_publication_material 'WinGX Farrugia, L. J. (1999)'
_computing_structure_refinement 'SHELXL-97 (Sheldrick, 2008)'
_diffrn_ambient_temperature 100(2)
_diffrn_detector_area_resol_mean 10.4738
_diffrn_measured_fraction_theta_full 0.981
_diffrn_measured_fraction_theta_max 0.981
_diffrn_measurement_device_type 'Oxford Diffraction Gemini, Ruby ultra'
_diffrn_measurement_method '\w scans'
_diffrn_orient_matrix_UB_11 0.0067722597
_diffrn_orient_matrix_UB_12 0.007253871
_diffrn_orient_matrix_UB_13 -0.0560697405
_diffrn_orient_matrix_UB_21 0.0925234905
_diffrn_orient_matrix_UB_22 0.0502753421
_diffrn_orient_matrix_UB_23 -0.004883413
_diffrn_orient_matrix_UB_31 0.1074611621
_diffrn_orient_matrix_UB_32 -0.1263508725
_diffrn_orient_matrix_UB_33 -0.0002465292
_diffrn_radiation_monochromator graphite
_diffrn_radiation_type CuK\a
_diffrn_radiation_wavelength 1.54178
_diffrn_reflns_av_R_equivalents 0.1742
_diffrn_reflns_av_unetI/netI 0.2161
_diffrn_reflns_limit_h_max 14
_diffrn_reflns_limit_h_min -14
_diffrn_reflns_limit_k_max 14
_diffrn_reflns_limit_k_min -15
_diffrn_reflns_limit_l_max 33
_diffrn_reflns_limit_l_min -32
_diffrn_reflns_number 37342
_diffrn_reflns_theta_full 67.64
_diffrn_reflns_theta_max 67.64
_diffrn_reflns_theta_min 3.24
_exptl_absorpt_coefficient_mu 6.011
_exptl_absorpt_correction_T_max 0.477
_exptl_absorpt_correction_T_min 0.193
_exptl_absorpt_correction_type analytical
_exptl_absorpt_process_details
;
CrysAlisPro, Oxford Diffraction Ltd.,
Version 1.171.33.52 (release 06-11-2009 CrysAlis171 .NET)
(compiled Nov 6 2009,16:24:50)
Analytical numeric absorption correction using a multifaceted crystal
model based on expressions derived by R.C. Clark & J.S.
(Clark, R. C. & Reid, J. S. (1995). Acta Cryst. A51, 887-897)

;
_exptl_crystal_colour colourless
_exptl_crystal_density_diffrn 1.323
_exptl_crystal_density_method 'not measured'
_exptl_crystal_description block
_exptl_crystal_F_000 1588
_exptl_crystal_size_max 0.48
_exptl_crystal_size_mid 0.31
_exptl_crystal_size_min 0.22
_platon_squeeze_details
;
;
_refine_diff_density_max 2.568
_refine_diff_density_min -0.991
_refine_diff_density_rms 0.122
_refine_ls_extinction_method none
_refine_ls_goodness_of_fit_ref 0.852
_refine_ls_hydrogen_treatment constr
_refine_ls_matrix_type full
_refine_ls_number_parameters 906
_refine_ls_number_reflns 13517
_refine_ls_number_restraints 48
_refine_ls_restrained_S_all 0.864
_refine_ls_R_factor_all 0.1555
_refine_ls_R_factor_gt 0.0778
_refine_ls_shift/su_max 0.029
_refine_ls_shift/su_mean 0
_refine_ls_structure_factor_coef Fsqd
_refine_ls_weighting_details 'calc w=1/[\s^2^(Fo^2^)+(0.0893P)^2^] where P=(Fo^2^+2Fc^2^)/3'
_refine_ls_weighting_scheme calc
_refine_ls_wR_factor_gt 0.1749
_refine_ls_wR_factor_ref 0.2074
_reflns_number_gt 6093
_reflns_number_total 13517
_reflns_threshold_expression I>2\s(I)
_cod_data_source_file c0cc05570k.txt
_cod_data_source_block mjm397c
_cod_original_cell_volume 3804.0(8)
_cod_database_code 7106158

loop_
_space_group_symop_id
_space_group_symop_operation_xyz
1 'x, y, z'
2 '-x, -y, -z'

loop_
_atom_site_label
_atom_site_type_symbol
_atom_site_fract_x
_atom_site_fract_y
_atom_site_fract_z
_atom_site_U_iso_or_equiv
_atom_site_adp_type
_atom_site_occupancy
_atom_site_symmetry_multiplicity
_atom_site_calc_flag
_atom_site_refinement_flags
_atom_site_disorder_assembly
_atom_site_disorder_group
Tb1 Tb 0.88465(5) 0.24404(5) 0.30309(2) 0.03445(15) Uani 1 1 d . . .
O11 O 0.7060(5) 0.4469(5) 0.29582(19) 0.0310(13) Uani 1 1 d . . .
C111 C 0.6147(8) 0.4835(7) 0.3373(3) 0.038(2) Uani 1 1 d . . .
H11A H 0.5308 0.5272 0.3264 0.045 Uiso 1 1 calc R . .
H11B H 0.6278 0.5367 0.3555 0.045 Uiso 1 1 calc R . .
C112 C 0.6263(8) 0.3755(7) 0.3696(3) 0.034(2) Uani 1 1 d . . .
O112 O 0.7047(5) 0.2742(5) 0.3556(2) 0.0380(14) Uani 1 1 d . . .
N112 N 0.5548(7) 0.3840(6) 0.4104(3) 0.044(2) Uani 1 1 d . . .
C113 C 0.5718(9) 0.2745(8) 0.4417(3) 0.047(3) Uani 1 1 d . . .
H11C H 0.5851 0.2125 0.4207 0.057 Uiso 1 1 calc R . .
H11D H 0.4956 0.2906 0.4643 0.057 Uiso 1 1 calc R . .
C114 C 0.6800(9) 0.2299(10) 0.4708(4) 0.055(3) Uani 1 1 d . . .
H11E H 0.756 0.2111 0.4484 0.082 Uiso 1 1 calc R . .
H11F H 0.6876 0.1584 0.4914 0.082 Uiso 1 1 calc R . .
H11G H 0.667 0.2911 0.4916 0.082 Uiso 1 1 calc R . .
C115 C 0.4617(10) 0.4986(8) 0.4304(4) 0.056(3) Uani 1 1 d . . .
H11H H 0.4743 0.4976 0.4648 0.067 Uiso 1 1 calc R . .
H11I H 0.4744 0.5642 0.4113 0.067 Uiso 1 1 calc R . .
C116 C 0.3352(10) 0.5196(10) 0.4283(5) 0.079(4) Uani 1 1 d . . .
H11J H 0.3199 0.5286 0.394 0.118 Uiso 1 1 calc R . .
H11K H 0.2768 0.5921 0.4441 0.118 Uiso 1 1 calc R . .
H11L H 0.324 0.4524 0.4454 0.118 Uiso 1 1 calc R . .
C11 C 0.6667(7) 0.5257(7) 0.2537(3) 0.0292(19) Uani 1 1 d . . .
C12 C 0.7069(7) 0.6132(7) 0.2420(3) 0.033(2) Uani 1 1 d . . .
C13 C 0.6605(7) 0.6946(7) 0.2028(3) 0.035(2) Uani 1 1 d . . .
H13 H 0.6881 0.7533 0.1942 0.042 Uiso 1 1 calc R . .
C14 C 0.5746(8) 0.6949(7) 0.1749(3) 0.037(2) Uani 1 1 d . . .
C141 C 0.5145(8) 0.7917(7) 0.1344(3) 0.038(2) Uani 1 1 d . . .
C142 C 0.5804(12) 0.8647(10) 0.1195(4) 0.073(4) Uani 1 1 d . . .
H14A H 0.5877 0.8952 0.1485 0.109 Uiso 1 1 calc R . .
H14B H 0.5336 0.9312 0.0966 0.109 Uiso 1 1 calc R . .
H14C H 0.6632 0.816 0.1035 0.109 Uiso 1 1 calc R . .
C143 C 0.5152(11) 0.7370(9) 0.0889(4) 0.064(3) Uani 1 1 d . . .
H14D H 0.4687 0.8001 0.0648 0.096 Uiso 1 1 calc R . .
H14E H 0.4766 0.6844 0.0981 0.096 Uiso 1 1 calc R . .
H14F H 0.6009 0.6915 0.0746 0.096 Uiso 1 1 calc R . .
C144 C 0.3796(10) 0.8690(9) 0.1552(4) 0.068(4) Uani 1 1 d . . .
H14G H 0.379 0.9126 0.1815 0.102 Uiso 1 1 calc R . .
H14H H 0.3402 0.8184 0.1682 0.102 Uiso 1 1 calc R . .
H14I H 0.334 0.9253 0.129 0.102 Uiso 1 1 calc R . .
C15 C 0.5438(8) 0.6014(7) 0.1868(3) 0.037(2) Uani 1 1 d . . .
H15 H 0.4895 0.5961 0.1677 0.044 Uiso 1 1 calc R . .
C16 C 0.5891(7) 0.5170(7) 0.2249(3) 0.033(2) Uani 1 1 d . . .
C1 C 0.5584(8) 0.4141(8) 0.2329(3) 0.040(2) Uani 1 1 d . . .
H1A H 0.4691 0.4443 0.2302 0.049 Uiso 1 1 calc R . .
H1B H 0.5747 0.3759 0.2665 0.049 Uiso 1 1 calc R . .
O21 O 0.9914(5) 0.3743(5) 0.2833(2) 0.0391(14) Uani 1 1 d . . .
C211 C 1.0399(8) 0.3876(8) 0.3255(3) 0.037(2) Uani 1 1 d . . .
H21A H 1.0367 0.4668 0.3225 0.045 Uiso 1 1 calc R . .
H21B H 1.1275 0.327 0.3266 0.045 Uiso 1 1 calc R . .
C212 C 0.9650(8) 0.3736(7) 0.3714(3) 0.035(2) Uani 1 1 d . . .
O212 O 0.8852(5) 0.3411(5) 0.3692(2) 0.0342(14) Uani 1 1 d . . .
N212 N 0.9882(6) 0.3922(6) 0.4132(3) 0.0377(18) Uani 1 1 d . . .
C213 C 0.9211(9) 0.3749(8) 0.4590(3) 0.043(2) Uani 1 1 d . . .
H21C H 0.8379 0.3894 0.4529 0.052 Uiso 1 1 calc R . .
H21D H 0.9101 0.4328 0.4816 0.052 Uiso 1 1 calc R . .
C214 C 0.9893(9) 0.2502(8) 0.4827(4) 0.051(3) Uani 1 1 d . . .
H21E H 0.9944 0.193 0.4615 0.076 Uiso 1 1 calc R . .
H21F H 0.9445 0.2426 0.5146 0.076 Uiso 1 1 calc R . .
H21G H 1.0731 0.2343 0.4874 0.076 Uiso 1 1 calc R . .
C215 C 1.0762(9) 0.4384(8) 0.4159(4) 0.046(2) Uani 1 1 d . . .
H21H H 1.1391 0.4166 0.387 0.056 Uiso 1 1 calc R . .
H21I H 1.1196 0.4011 0.4456 0.056 Uiso 1 1 calc R . .
C216 C 1.0113(9) 0.5729(8) 0.4176(4) 0.047(2) Uani 1 1 d . . .
H21J H 0.9686 0.6101 0.3881 0.071 Uiso 1 1 calc R . .
H21K H 1.0728 0.6001 0.4189 0.071 Uiso 1 1 calc R . .
H21L H 0.9508 0.5946 0.4467 0.071 Uiso 1 1 calc R . .
C21 C 1.0133(8) 0.4418(7) 0.2415(3) 0.035(2) Uani 1 1 d . . .
C22 C 1.1207(7) 0.3920(7) 0.2098(3) 0.0315(19) Uani 1 1 d . . .
C23 C 1.1448(8) 0.4660(8) 0.1728(3) 0.041(2) Uani 1 1 d . . .
H23 H 1.219 0.4332 0.1513 0.049 Uiso 1 1 calc R . .
C24 C 1.0639(8) 0.5872(7) 0.1659(3) 0.038(2) Uani 1 1 d . . .
C241 C 1.0985(9) 0.6639(9) 0.1251(4) 0.050(3) Uani 1 1 d . . .
C242 C 1.2103(13) 0.6689(13) 0.1365(5) 0.088(4) Uani 1 1 d . . .
H24A H 1.2372 0.7122 0.1092 0.132 Uiso 1 1 calc R . .
H24B H 1.2772 0.5882 0.1415 0.132 Uiso 1 1 calc R . .
H24C H 1.1898 0.7097 0.1664 0.132 Uiso 1 1 calc R . .
C243 C 1.1251(10) 0.6086(9) 0.0756(4) 0.056(3) Uani 1 1 d . . .
H24D H 1.0572 0.592 0.0718 0.084 Uiso 1 1 calc R . .
H24E H 1.2029 0.5347 0.0754 0.084 Uiso 1 1 calc R . .
H24F H 1.132 0.6643 0.0486 0.084 Uiso 1 1 calc R . .
C244 C 0.9899(12) 0.7864(8) 0.1185(4) 0.065(3) Uani 1 1 d . . .
H24G H 0.974 0.8298 0.1472 0.098 Uiso 1 1 calc R . .
H24H H 0.916 0.7789 0.1149 0.098 Uiso 1 1 calc R . .
H24I H 1.0095 0.8297 0.0891 0.098 Uiso 1 1 calc R . .
C25 C 0.9582(8) 0.6302(8) 0.1981(3) 0.038(2) Uani 1 1 d . . .
H25 H 0.9025 0.7123 0.1942 0.046 Uiso 1 1 calc R . .
C26 C 0.9266(8) 0.5627(8) 0.2359(3) 0.037(2) Uani 1 1 d . . .
C2 C 0.8055(8) 0.6154(8) 0.2678(3) 0.038(2) Uani 1 1 d . . .
H2A H 0.7829 0.6979 0.2734 0.046 Uiso 1 1 calc R . .
H2B H 0.8126 0.5689 0.3 0.046 Uiso 1 1 calc R . .
O31 O 1.0701(5) 0.1272(4) 0.2459(2) 0.0346(14) Uani 1 1 d . . .
C311 C 1.1664(8) 0.0213(7) 0.2669(3) 0.036(2) Uani 1 1 d . . .
H31A H 1.2482 0.0072 0.2493 0.044 Uiso 1 1 calc R . .
H31B H 1.1531 -0.0479 0.2644 0.044 Uiso 1 1 calc R . .
C312 C 1.1627(7) 0.0374(7) 0.3191(3) 0.034(2) Uani 1 1 d . . .
O312 O 1.0755(5) 0.1309(5) 0.3375(2) 0.0376(14) Uani 1 1 d . . .
N312 N 1.2478(6) -0.0443(6) 0.3463(3) 0.0342(17) Uani 1 1 d . . .
C313 C 1.2394(8) -0.0289(8) 0.3984(3) 0.043(2) Uani 1 1 d . . .
H31C H 1.2133 0.0552 0.4026 0.052 Uiso 1 1 calc R . .
H31D H 1.3216 -0.0776 0.4104 0.052 Uiso 1 1 calc R . .
C314 C 1.1454(9) -0.0663(9) 0.4280(3) 0.049(3) Uani 1 1 d . . .
H31E H 1.0639 -0.0172 0.4163 0.074 Uiso 1 1 calc R . .
H31F H 1.1403 -0.056 0.4627 0.074 Uiso 1 1 calc R . .
H31G H 1.1719 -0.1498 0.424 0.074 Uiso 1 1 calc R . .
C315 C 1.3492(8) -0.1514(8) 0.3265(3) 0.043(2) Uani 1 1 d . . .
H31H H 1.3253 -0.1683 0.2973 0.051 Uiso 1 1 calc R . .
H31I H 1.3654 -0.2195 0.3513 0.051 Uiso 1 1 calc R . .
C316 C 1.4671(9) -0.1369(9) 0.3124(4) 0.059(3) Uani 1 1 d . . .
H31J H 1.4539 -0.0753 0.2853 0.088 Uiso 1 1 calc R . .
H31K H 1.5359 -0.2121 0.3021 0.088 Uiso 1 1 calc R . .
H31L H 1.4871 -0.1141 0.3406 0.088 Uiso 1 1 calc R . .
C31 C 1.0938(7) 0.1453(7) 0.1957(3) 0.032(2) Uani 1 1 d . . .
C32 C 1.0440(7) 0.1082(7) 0.1644(3) 0.034(2) Uani 1 1 d . A .
C33 C 1.0736(7) 0.1250(7) 0.1134(3) 0.035(2) Uani 1 1 d . . .
H33 H 1.0392 0.1011 0.0916 0.042 Uiso 1 1 calc R . .
C34 C 1.1506(8) 0.1750(7) 0.0943(3) 0.032(2) Uani 1 1 d . . .
C341 C 1.1900(9) 0.1857(9) 0.0392(3) 0.046(2) Uani 1 1 d . . .
C342 C 1.3258(9) 0.1041(9) 0.0283(4) 0.056(3) Uani 1 1 d . . .
H34A H 1.3489 0.1063 -0.0072 0.083 Uiso 1 1 calc R . .
H34B H 1.3431 0.0231 0.0411 0.083 Uiso 1 1 calc R . .
H34C H 1.374 0.1297 0.044 0.083 Uiso 1 1 calc R . .
C343 C 1.1656(10) 0.3131(9) 0.0221(4) 0.058(3) Uani 1 1 d . . .
H34D H 1.2168 0.3338 0.0385 0.086 Uiso 1 1 calc R . .
H34E H 1.0779 0.3672 0.0305 0.086 Uiso 1 1 calc R . .
H34F H 1.1865 0.3197 -0.0134 0.086 Uiso 1 1 calc R . .
C344 C 1.1184(11) 0.1524(11) 0.0090(4) 0.067(3) Uani 1 1 d . . .
H34G H 1.1442 0.1625 -0.0259 0.101 Uiso 1 1 calc R . .
H34H H 1.0294 0.2039 0.0158 0.101 Uiso 1 1 calc R . .
H34I H 1.1361 0.0697 0.018 0.101 Uiso 1 1 calc R . .
C35 C 1.1964(8) 0.2131(7) 0.1277(3) 0.037(2) Uani 1 1 d . . .
H35 H 1.2491 0.2484 0.1153 0.044 Uiso 1 1 calc R . .
C36 C 1.1675(8) 0.2013(7) 0.1775(3) 0.034(2) Uani 1 1 d . . .
C3 C 1.2059(8) 0.2603(7) 0.2119(3) 0.037(2) Uani 1 1 d . . .
H3A H 1.2014 0.2251 0.2459 0.045 Uiso 1 1 calc R . .
H3B H 1.2924 0.2458 0.2016 0.045 Uiso 1 1 calc R . .
O41 O 0.8057(5) 0.2487(5) 0.2405(2) 0.0418(16) Uani 1 1 d . . .
C411 C 0.6059(9) 0.2412(9) 0.0722(4) 0.052(3) Uani 1 1 d D . .
C412 C 0.4799(12) 0.3365(12) 0.0665(5) 0.061(4) Uani 0.812(14) 1 d P A 1
H41A H 0.4557 0.3331 0.035 0.092 Uiso 0.812(14) 1 calc PR A 1
H41B H 0.4779 0.4134 0.0674 0.092 Uiso 0.812(14) 1 calc PR A 1
H41C H 0.4221 0.3264 0.0932 0.092 Uiso 0.812(14) 1 calc PR A 1
C413 C 0.6959(14) 0.2419(16) 0.0278(5) 0.079(5) Uani 0.812(14) 1 d P A 1
H41D H 0.779 0.178 0.0329 0.118 Uiso 0.812(14) 1 calc PR A 1
H41E H 0.6978 0.3182 0.0233 0.118 Uiso 0.812(14) 1 calc PR A 1
H41F H 0.6691 0.23 -0.0014 0.118 Uiso 0.812(14) 1 calc PR A 1
C414 C 0.6037(16) 0.1181(13) 0.0722(6) 0.081(5) Uani 0.812(14) 1 d P A 1
H41G H 0.5801 0.1136 0.0408 0.121 Uiso 0.812(14) 1 calc PR A 1
H41H H 0.5434 0.1122 0.0989 0.121 Uiso 0.812(14) 1 calc PR A 1
H41I H 0.6862 0.0527 0.077 0.121 Uiso 0.812(14) 1 calc PR A 1
C415 C 0.566(6) 0.363(3) 0.044(2) 0.063(17) Uiso 0.188(14) 1 d PD A 2
H41J H 0.6286 0.3893 0.0448 0.095 Uiso 0.188(14) 1 calc PR A 2
H41K H 0.4864 0.4195 0.0598 0.095 Uiso 0.188(14) 1 calc PR A 2
H41L H 0.5578 0.3577 0.0103 0.095 Uiso 0.188(14) 1 calc PR A 2
C416 C 0.693(4) 0.143(3) 0.0404(16) 0.049(15) Uiso 0.188(14) 1 d PD A 2
H41M H 0.6647 0.1606 0.0078 0.074 Uiso 0.188(14) 1 calc PR A 2
H41N H 0.6954 0.0682 0.0552 0.074 Uiso 0.188(14) 1 calc PR A 2
H41O H 0.7765 0.1369 0.0374 0.074 Uiso 0.188(14) 1 calc PR A 2
C417 C 0.483(3) 0.235(5) 0.087(2) 0.055(16) Uiso 0.188(14) 1 d PD A 2
H41P H 0.4405 0.2508 0.0577 0.082 Uiso 0.188(14) 1 calc PR A 2
H41Q H 0.4303 0.2934 0.1104 0.082 Uiso 0.188(14) 1 calc PR A 2
H41R H 0.5001 0.1551 0.102 0.082 Uiso 0.188(14) 1 calc PR A 2
C41 C 0.7558(7) 0.2399(7) 0.2040(3) 0.034(2) Uani 1 1 d . . .
C42 C 0.6340(8) 0.3224(7) 0.1960(3) 0.036(2) Uani 1 1 d . A .
C43 C 0.5860(8) 0.3199(8) 0.1541(3) 0.042(2) Uani 1 1 d . . .
H43 H 0.5034 0.3764 0.1489 0.05 Uiso 1 1 calc R A .
C44 C 0.6551(8) 0.2374(8) 0.1197(3) 0.040(2) Uani 1 1 d . A .
C45 C 0.7749(8) 0.1504(8) 0.1304(4) 0.043(2) Uani 1 1 d . . .
H45 H 0.8235 0.091 0.1084 0.051 Uiso 1 1 calc R A .
C46 C 0.8232(8) 0.1496(7) 0.1723(3) 0.037(2) Uani 1 1 d . A .
C4 C 0.9533(8) 0.0603(8) 0.1820(4) 0.044(2) Uani 1 1 d . . .
H4A H 0.9556 0.0373 0.2176 0.052 Uiso 1 1 calc R A .
H4B H 0.9778 -0.0117 0.1652 0.052 Uiso 1 1 calc R . .
Cl5 Cl 0.1978(3) 0.6692(2) 0.29961(10) 0.0614(7) Uani 1 1 d . . .
O51 O 0.3213(8) 0.5801(9) 0.3040(4) 0.107(4) Uani 1 1 d . . .
O52 O 0.1905(13) 0.7469(9) 0.2566(3) 0.127(4) Uani 1 1 d . . .
O53 O 0.1232(10) 0.6157(9) 0.2982(4) 0.099(3) Uani 1 1 d . . .
O54 O 0.1580(7) 0.7347(7) 0.3424(3) 0.074(2) Uani 1 1 d . . .
Cl6 Cl 0.6520(2) 0.7116(2) 0.42635(9) 0.0470(6) Uani 1 1 d . . .
O61 O 0.6592(8) 0.8155(7) 0.4024(3) 0.074(2) Uani 1 1 d . . .
O62 O 0.7231(6) 0.6155(7) 0.3970(3) 0.071(2) Uani 1 1 d . . .
O63 O 0.5254(6) 0.7368(6) 0.4324(3) 0.060(2) Uani 1 1 d . . .
O64 O 0.6995(6) 0.6870(7) 0.4724(3) 0.064(2) Uani 1 1 d . . .
C101 C 0.8387(13) -0.0990(12) 0.3023(6) 0.091(4) Uani 1 1 d . . .
H10A H 0.7954 -0.0596 0.2731 0.137 Uiso 1 1 calc R . .
H10B H 0.81 -0.1561 0.3185 0.137 Uiso 1 1 calc R . .
H10C H 0.9281 -0.1406 0.2926 0.137 Uiso 1 1 calc R . .
C102 C 0.8680(10) -0.0866(9) 0.3946(4) 0.059(3) Uani 1 1 d . . .
H10D H 0.9558 -0.1401 0.3861 0.089 Uiso 1 1 calc R . .
H10E H 0.8228 -0.1331 0.4052 0.089 Uiso 1 1 calc R . .
H10F H 0.8596 -0.0401 0.4212 0.089 Uiso 1 1 calc R . .
S1 S 0.8070(2) 0.0088(2) 0.34344(10) 0.0492(6) Uani 1 1 d . . .
O1 O 0.9008(5) 0.0561(5) 0.3251(2) 0.0432(16) Uani 1 1 d . . .
O201 O 0.7936(8) 0.4544(8) 0.0447(3) 0.092(2) Uani 1 1 d DU . .
H201 H 0.7244 0.5141 0.0425 0.138 Uiso 1 1 calc R . .
C201 C 0.8152(11) 0.4263(11) 0.0921(4) 0.078(3) Uani 1 1 d DU . .
H20A H 0.8651 0.339 0.0955 0.093 Uiso 1 1 calc R . .
H20B H 0.7336 0.4439 0.1109 0.093 Uiso 1 1 calc R . .
C202 C 0.8788(7) 0.4766(9) 0.1219(3) 0.052(2) Uani 1 1 d DU . .
H20C H 0.9686 0.4257 0.1189 0.078 Uiso 1 1 calc R . .
H20D H 0.8457 0.4776 0.1565 0.078 Uiso 1 1 calc R . .
H20E H 0.8612 0.5573 0.1085 0.078 Uiso 1 1 calc R . .
O301 O 0.3182(15) 0.3396(14) 0.3115(7) 0.089(5) Uani 0.5 1 d PDU B 3
H301 H 0.3374 0.3813 0.289 0.133 Uiso 0.5 1 calc PR B 3
C301 C 0.4184(18) 0.2427(18) 0.3225(10) 0.083(5) Uani 0.5 1 d PDU B 3
H30A H 0.4783 0.2623 0.3338 0.1 Uiso 0.5 1 calc PR B 3
H30B H 0.4588 0.1957 0.2937 0.1 Uiso 0.5 1 calc PR B 3
C302 C 0.374(2) 0.1749(17) 0.3630(9) 0.085(6) Uani 0.5 1 d PDU B 3
H30C H 0.3044 0.1683 0.3531 0.128 Uiso 0.5 1 calc PR B 3
H30D H 0.3461 0.217 0.3929 0.128 Uiso 0.5 1 calc PR B 3
H30E H 0.4415 0.0954 0.3694 0.128 Uiso 0.5 1 calc PR B 3
O401 O 0.455(2) -0.003(2) 0.5011(8) 0.125(6) Uani 0.5 1 d PDU C -4
H401 H 0.4154 -0.0421 0.5099 0.188 Uiso 0.5 1 calc PR C -4
C401 C 0.394(3) 0.088(3) 0.4673(10) 0.128(6) Uani 0.5 1 d PDU C -4
H40A H 0.3864 0.1628 0.4766 0.153 Uiso 0.5 1 calc PR C -4
H40B H 0.3088 0.0977 0.4677 0.153 Uiso 0.5 1 calc PR C -4
C402 C 0.461(3) 0.065(3) 0.4151(8) 0.133(8) Uani 0.5 1 d PDU C -4
H40C H 0.4129 0.1298 0.392 0.199 Uiso 0.5 1 calc PR C -4
H40D H 0.4703 -0.0099 0.4061 0.199 Uiso 0.5 1 calc PR C -4
H40E H 0.5432 0.0604 0.4142 0.199 Uiso 0.5 1 calc PR C -4

loop_
_atom_site_aniso_label
_atom_site_aniso_U_11
_atom_site_aniso_U_22
_atom_site_aniso_U_33
_atom_site_aniso_U_23
_atom_site_aniso_U_13
_atom_site_aniso_U_12
Tb1 0.0305(3) 0.0333(3) 0.0334(3) -0.0052(2) -0.0026(2) -0.0092(2)
O11 0.028(3) 0.032(3) 0.026(3) -0.002(2) 0.000(2) -0.008(2)
C111 0.041(5) 0.035(5) 0.029(5) -0.006(4) -0.003(4) -0.011(4)
C112 0.031(4) 0.035(5) 0.038(5) -0.015(4) -0.005(4) -0.014(4)
O112 0.031(3) 0.039(3) 0.039(3) -0.003(3) 0.007(3) -0.015(3)
N112 0.038(4) 0.040(4) 0.039(4) -0.004(3) 0.012(3) -0.011(3)
C113 0.043(5) 0.051(6) 0.036(5) -0.002(4) 0.008(4) -0.017(5)
C114 0.040(5) 0.077(7) 0.048(6) 0.002(5) 0.001(5) -0.031(5)
C115 0.067(7) 0.042(5) 0.036(6) -0.009(4) 0.005(5) -0.008(5)
C116 0.037(6) 0.057(7) 0.116(11) 0.000(7) 0.000(6) -0.004(5)
C11 0.025(4) 0.024(4) 0.033(4) -0.003(3) -0.007(3) -0.004(3)
C12 0.027(4) 0.031(4) 0.037(5) -0.008(4) -0.005(4) -0.010(4)
C13 0.032(4) 0.037(5) 0.034(5) -0.005(4) 0.008(4) -0.016(4)
C14 0.032(5) 0.030(5) 0.037(5) -0.005(4) -0.005(4) -0.004(4)
C141 0.036(5) 0.033(5) 0.036(5) 0.004(4) -0.008(4) -0.008(4)
C142 0.098(9) 0.071(7) 0.058(7) 0.024(6) -0.026(7) -0.048(7)
C143 0.078(8) 0.060(7) 0.048(6) -0.006(5) -0.017(6) -0.025(6)
C144 0.051(6) 0.052(6) 0.058(7) 0.008(5) 0.004(5) 0.006(5)
C15 0.032(5) 0.034(5) 0.034(5) -0.009(4) -0.007(4) -0.004(4)
C16 0.022(4) 0.034(5) 0.037(5) -0.007(4) 0.000(4) -0.007(4)
C1 0.037(5) 0.043(5) 0.042(5) -0.010(4) -0.005(4) -0.017(4)
O21 0.044(3) 0.046(3) 0.036(3) -0.004(3) -0.005(3) -0.027(3)
C211 0.035(5) 0.053(5) 0.033(5) -0.012(4) -0.010(4) -0.023(4)
C212 0.038(5) 0.038(5) 0.030(5) -0.020(4) -0.004(4) -0.012(4)
O212 0.037(3) 0.040(3) 0.027(3) -0.014(2) -0.007(2) -0.015(3)
N212 0.035(4) 0.042(4) 0.036(4) -0.006(3) -0.001(3) -0.018(3)
C213 0.045(5) 0.059(6) 0.028(5) -0.007(4) -0.001(4) -0.025(5)
C214 0.053(6) 0.052(6) 0.040(6) 0.002(4) 0.002(5) -0.021(5)
C215 0.045(5) 0.056(6) 0.038(5) -0.004(4) -0.012(4) -0.020(5)
C216 0.049(6) 0.045(5) 0.051(6) -0.014(4) -0.002(5) -0.021(5)
C21 0.049(5) 0.033(5) 0.027(4) 0.004(4) -0.011(4) -0.021(4)
C22 0.033(4) 0.037(5) 0.028(4) -0.005(4) 0.003(4) -0.020(4)
C23 0.031(5) 0.053(6) 0.044(5) -0.012(4) -0.002(4) -0.023(4)
C24 0.043(5) 0.034(5) 0.040(5) -0.005(4) -0.002(4) -0.020(4)
C241 0.054(6) 0.061(6) 0.037(5) -0.013(5) -0.002(5) -0.028(5)
C242 0.112(10) 0.131(11) 0.061(8) 0.015(7) -0.021(7) -0.091(9)
C243 0.067(7) 0.054(6) 0.038(6) -0.002(5) -0.001(5) -0.023(5)
C244 0.110(9) 0.045(6) 0.047(6) 0.002(5) 0.004(6) -0.046(6)
C25 0.040(5) 0.039(5) 0.041(5) -0.010(4) -0.003(4) -0.022(4)
C26 0.037(5) 0.044(5) 0.031(5) -0.011(4) -0.005(4) -0.018(4)
C2 0.044(5) 0.036(5) 0.040(5) -0.018(4) -0.005(4) -0.017(4)
O31 0.032(3) 0.024(3) 0.033(3) -0.005(2) -0.005(2) 0.001(2)
C311 0.039(5) 0.031(5) 0.027(5) -0.004(4) -0.007(4) -0.004(4)
C312 0.028(4) 0.031(4) 0.041(5) -0.013(4) -0.002(4) -0.009(4)
O312 0.037(3) 0.041(3) 0.037(3) -0.007(3) -0.009(3) -0.017(3)
N312 0.030(4) 0.029(4) 0.038(4) -0.004(3) -0.005(3) -0.008(3)
C313 0.030(5) 0.045(5) 0.037(5) -0.003(4) -0.001(4) -0.003(4)
C314 0.048(6) 0.057(6) 0.034(5) 0.005(4) -0.005(4) -0.019(5)
C315 0.038(5) 0.037(5) 0.038(5) -0.002(4) -0.006(4) -0.004(4)
C316 0.031(5) 0.063(7) 0.067(7) -0.019(5) 0.005(5) -0.008(5)
C31 0.026(4) 0.034(4) 0.031(5) -0.004(4) -0.003(4) -0.010(4)
C32 0.027(4) 0.028(4) 0.041(5) -0.010(4) -0.002(4) -0.005(4)
C33 0.027(4) 0.035(5) 0.032(5) -0.015(4) -0.006(4) -0.001(4)
C34 0.032(4) 0.035(5) 0.026(4) -0.007(3) -0.006(4) -0.010(4)
C341 0.049(6) 0.057(6) 0.031(5) -0.004(4) -0.002(4) -0.022(5)
C342 0.042(6) 0.067(7) 0.038(6) -0.005(5) 0.002(4) -0.011(5)
C343 0.069(7) 0.060(6) 0.032(5) 0.007(5) -0.004(5) -0.023(5)
C344 0.072(7) 0.089(8) 0.037(6) -0.020(6) -0.002(5) -0.032(6)
C35 0.027(4) 0.034(5) 0.044(5) -0.005(4) -0.002(4) -0.009(4)
C36 0.031(5) 0.033(5) 0.029(5) -0.003(4) -0.007(4) -0.006(4)
C3 0.028(4) 0.045(5) 0.033(5) -0.007(4) -0.005(4) -0.010(4)
O41 0.026(3) 0.044(3) 0.045(4) -0.011(3) -0.008(3) -0.004(3)
C411 0.042(5) 0.064(6) 0.059(7) -0.009(5) -0.006(5) -0.031(5)
C412 0.047(7) 0.068(9) 0.064(9) -0.021(7) -0.022(7) -0.014(7)
C413 0.071(10) 0.124(14) 0.039(8) -0.021(8) 0.004(7) -0.043(10)
C414 0.106(12) 0.089(11) 0.066(10) -0.031(8) -0.022(9) -0.050(9)
C41 0.030(4) 0.032(4) 0.041(5) -0.017(4) -0.004(4) -0.009(4)
C42 0.037(5) 0.036(5) 0.039(5) -0.009(4) -0.001(4) -0.020(4)
C43 0.040(5) 0.044(5) 0.040(5) -0.006(4) -0.004(4) -0.018(4)
C44 0.034(5) 0.049(5) 0.042(5) -0.016(4) 0.004(4) -0.023(4)
C45 0.042(5) 0.046(5) 0.050(6) -0.011(4) -0.002(4) -0.028(4)
C46 0.036(5) 0.039(5) 0.040(5) -0.015(4) 0.004(4) -0.019(4)
C4 0.041(5) 0.039(5) 0.048(6) -0.016(4) -0.002(4) -0.013(4)
Cl5 0.0650(16) 0.0566(15) 0.0656(17) -0.0190(13) 0.0093(13) -0.0316(13)
O51 0.056(5) 0.120(8) 0.110(8) -0.056(6) 0.012(5) -0.004(5)
O52 0.252(14) 0.112(7) 0.054(6) 0.005(5) -0.010(7) -0.119(8)
O53 0.132(7) 0.133(7) 0.089(7) -0.044(6) 0.012(6) -0.105(6)
O54 0.076(5) 0.074(5) 0.077(6) -0.040(4) 0.020(4) -0.037(4)
Cl6 0.0357(12) 0.0519(13) 0.0481(14) -0.0142(11) -0.0011(10) -0.0139(10)
O61 0.095(6) 0.069(5) 0.077(6) 0.012(4) -0.021(5) -0.053(4)
O62 0.046(4) 0.085(5) 0.064(5) -0.049(4) -0.005(4) -0.003(4)
O63 0.037(4) 0.070(5) 0.068(5) 0.000(4) -0.008(3) -0.020(3)
O64 0.051(4) 0.076(5) 0.046(4) -0.013(4) -0.007(3) -0.012(4)
C101 0.092(9) 0.108(10) 0.110(11) -0.060(8) 0.031(8) -0.074(8)
C102 0.058(6) 0.056(6) 0.065(7) 0.008(5) 0.004(5) -0.033(5)
S1 0.0412(13) 0.0436(13) 0.0650(16) -0.0099(11) -0.0034(12) -0.0204(11)
O1 0.032(3) 0.030(3) 0.061(4) -0.005(3) 0.000(3) -0.010(3)
O201 0.078(4) 0.093(5) 0.086(5) -0.025(4) 0.001(4) -0.021(4)
C201 0.053(4) 0.081(4) 0.071(4) -0.021(4) 0.002(4) -0.006(4)
C202 0.019(4) 0.067(5) 0.040(4) -0.036(4) 0.003(3) 0.010(4)
O301 0.069(8) 0.084(8) 0.119(11) 0.012(8) -0.006(8) -0.046(7)
C301 0.069(8) 0.062(8) 0.126(11) 0.025(8) 0.011(8) -0.051(7)
C302 0.098(10) 0.049(9) 0.128(13) 0.005(9) 0.011(10) -0.060(8)
O401 0.154(13) 0.122(11) 0.146(14) -0.068(10) 0.037(12) -0.101(10)
C401 0.153(13) 0.143(12) 0.145(14) -0.068(10) 0.030(12) -0.114(10)
C402 0.154(14) 0.147(13) 0.149(16) -0.068(12) 0.032(13) -0.111(12)

loop_
_atom_type_symbol
_atom_type_description
_atom_type_scat_dispersion_real
_atom_type_scat_dispersion_imag
_atom_type_scat_source
C C 0.0181 0.0091 'International Tables Vol C Tables 4.2.6.8 and 6.1.1.4'
H H 0 0 'International Tables Vol C Tables 4.2.6.8 and 6.1.1.4'
N N 0.0311 0.018 'International Tables Vol C Tables 4.2.6.8 and 6.1.1.4'
O O 0.0492 0.0322 'International Tables Vol C Tables 4.2.6.8 and 6.1.1.4'
Tb Tb -9.1472 9.1891 'International Tables Vol C Tables 4.2.6.8 and 6.1.1.4'
Cl Cl 0.3639 0.7018 'International Tables Vol C Tables 4.2.6.8 and 6.1.1.4'
S S 0.3331 0.5567 'International Tables Vol C Tables 4.2.6.8 and 6.1.1.4'

loop_
_exptl_crystal_face_index_h
_exptl_crystal_face_index_k
_exptl_crystal_face_index_l
_exptl_crystal_face_perp_dist
0 -1 1 0.0702
0 1 -1 0.1492
-1 -1 1 0.092
1 1 -1 0.1512
0 0 1 0.128
-2 -2 -18 0.1114
2 2 18 0.1205
1 3 17 0.1615
0 0 -1 0.1413

loop_
_geom_angle_atom_site_label_1
_geom_angle_atom_site_label_2
_geom_angle_atom_site_label_3
_geom_angle
_geom_angle_site_symmetry_1
_geom_angle_site_symmetry_3
_geom_angle_publ_flag
O41 Tb1 O1 87.9(2) . . ?
O41 Tb1 O112 93.3(2) . . ?
O1 Tb1 O112 74.9(2) . . ?
O41 Tb1 O212 149.3(2) . . ?
O1 Tb1 O212 114.2(2) . . ?
O112 Tb1 O212 73.8(2) . . ?
O41 Tb1 O312 138.3(2) . . ?
O1 Tb1 O312 73.8(2) . . ?
O112 Tb1 O312 116.4(2) . . ?
O212 Tb1 O312 71.11(19) . . ?
O41 Tb1 O11 74.8(2) . . ?
O1 Tb1 O11 133.83(19) . . ?
O112 Tb1 O11 64.06(18) . . ?
O212 Tb1 O11 74.47(18) . . ?
O312 Tb1 O11 143.29(19) . . ?
O41 Tb1 O31 77.1(2) . . ?
O1 Tb1 O31 80.4(2) . . ?
O112 Tb1 O31 153.8(2) . . ?
O212 Tb1 O31 125.5(2) . . ?
O312 Tb1 O31 63.29(19) . . ?
O11 Tb1 O31 133.59(17) . . ?
O41 Tb1 O21 108.3(2) . . ?
O1 Tb1 O21 148.24(19) . . ?
O112 Tb1 O21 129.1(2) . . ?
O212 Tb1 O21 64.2(2) . . ?
O312 Tb1 O21 76.22(19) . . ?
O11 Tb1 O21 77.66(18) . . ?
O31 Tb1 O21 77.04(19) . . ?
C11 O11 C111 111.9(5) . . ?
C11 O11 Tb1 129.5(4) . . ?
C111 O11 Tb1 117.4(4) . . ?
O11 C111 C112 108.4(6) . . ?
O11 C111 H11A 110 . . ?
C112 C111 H11A 110 . . ?
O11 C111 H11B 110 . . ?
C112 C111 H11B 110 . . ?
H11A C111 H11B 108.4 . . ?
O112 C112 N112 120.2(8) . . ?
O112 C112 C111 118.7(8) . . ?
N112 C112 C111 121.1(7) . . ?
C112 O112 Tb1 122.6(6) . . ?
C112 N112 C113 118.9(7) . . ?
C112 N112 C115 124.1(8) . . ?
C113 N112 C115 116.8(7) . . ?
N112 C113 C114 111.7(9) . . ?
N112 C113 H11C 109.3 . . ?
C114 C113 H11C 109.3 . . ?
N112 C113 H11D 109.3 . . ?
C114 C113 H11D 109.3 . . ?
H11C C113 H11D 108 . . ?
C113 C114 H11E 109.5 . . ?
C113 C114 H11F 109.5 . . ?
H11E C114 H11F 109.5 . . ?
C113 C114 H11G 109.5 . . ?
H11E C114 H11G 109.5 . . ?
H11F C114 H11G 109.5 . . ?
C116 C115 N112 111.6(9) . . ?
C116 C115 H11H 109.3 . . ?
N112 C115 H11H 109.3 . . ?
C116 C115 H11I 109.3 . . ?
N112 C115 H11I 109.3 . . ?
H11H C115 H11I 108 . . ?
C115 C116 H11J 109.5 . . ?
C115 C116 H11K 109.5 . . ?
H11J C116 H11K 109.5 . . ?
C115 C116 H11L 109.5 . . ?
H11J C116 H11L 109.5 . . ?
H11K C116 H11L 109.5 . . ?
C16 C11 C12 121.2(7) . . ?
C16 C11 O11 120.4(7) . . ?
C12 C11 O11 118.4(7) . . ?
C13 C12 C11 117.6(8) . . ?
C13 C12 C2 119.3(8) . . ?
C11 C12 C2 122.9(7) . . ?
C12 C13 C14 123.3(8) . . ?
C12 C13 H13 118.3 . . ?
C14 C13 H13 118.3 . . ?
C15 C14 C13 116.1(8) . . ?
C15 C14 C141 120.7(8) . . ?
C13 C14 C141 123.2(8) . . ?
C142 C141 C143 107.8(9) . . ?
C142 C141 C14 111.9(8) . . ?
C143 C141 C14 110.7(7) . . ?
C142 C141 C144 110.5(9) . . ?
C143 C141 C144 109.5(9) . . ?
C14 C141 C144 106.5(7) . . ?
C141 C142 H14A 109.5 . . ?
C141 C142 H14B 109.5 . . ?
H14A C142 H14B 109.5 . . ?
C141 C142 H14C 109.5 . . ?
H14A C142 H14C 109.5 . . ?
H14B C142 H14C 109.5 . . ?
C141 C143 H14D 109.5 . . ?
C141 C143 H14E 109.5 . . ?
H14D C143 H14E 109.5 . . ?
C141 C143 H14F 109.5 . . ?
H14D C143 H14F 109.5 . . ?
H14E C143 H14F 109.5 . . ?
C141 C144 H14G 109.5 . . ?
C141 C144 H14H 109.5 . . ?
H14G C144 H14H 109.5 . . ?
C141 C144 H14I 109.5 . . ?
H14G C144 H14I 109.5 . . ?
H14H C144 H14I 109.5 . . ?
C16 C15 C14 122.7(8) . . ?
C16 C15 H15 118.6 . . ?
C14 C15 H15 118.6 . . ?
C15 C16 C11 118.9(8) . . ?
C15 C16 C1 119.2(8) . . ?
C11 C16 C1 121.9(7) . . ?
C16 C1 C42 112.1(8) . . ?
C16 C1 H1A 109.2 . . ?
C42 C1 H1A 109.2 . . ?
C16 C1 H1B 109.2 . . ?
C42 C1 H1B 109.2 . . ?
H1A C1 H1B 107.9 . . ?
C21 O21 C211 110.6(7) . . ?
C21 O21 Tb1 135.9(5) . . ?
C211 O21 Tb1 113.5(5) . . ?
O21 C211 C212 109.8(7) . . ?
O21 C211 H21A 109.7 . . ?
C212 C211 H21A 109.7 . . ?
O21 C211 H21B 109.7 . . ?
C212 C211 H21B 109.7 . . ?
H21A C211 H21B 108.2 . . ?
O212 C212 N212 122.5(8) . . ?
O212 C212 C211 118.8(7) . . ?
N212 C212 C211 118.7(8) . . ?
C212 O212 Tb1 123.7(5) . . ?
C212 N212 C213 120.6(8) . . ?
C212 N212 C215 122.8(8) . . ?
C213 N212 C215 116.5(7) . . ?
N212 C213 C214 111.4(7) . . ?
N212 C213 H21C 109.4 . . ?
C214 C213 H21C 109.4 . . ?
N212 C213 H21D 109.4 . . ?
C214 C213 H21D 109.4 . . ?
H21C C213 H21D 108 . . ?
C213 C214 H21E 109.5 . . ?
C213 C214 H21F 109.5 . . ?
H21E C214 H21F 109.5 . . ?
C213 C214 H21G 109.5 . . ?
H21E C214 H21G 109.5 . . ?
H21F C214 H21G 109.5 . . ?
N212 C215 C216 112.0(7) . . ?
N212 C215 H21H 109.2 . . ?
C216 C215 H21H 109.2 . . ?
N212 C215 H21I 109.2 . . ?
C216 C215 H21I 109.2 . . ?
H21H C215 H21I 107.9 . . ?
C215 C216 H21J 109.5 . . ?
C215 C216 H21K 109.5 . . ?
H21J C216 H21K 109.5 . . ?
C215 C216 H21L 109.5 . . ?
H21J C216 H21L 109.5 . . ?
H21K C216 H21L 109.5 . . ?
C22 C21 O21 120.4(7) . . ?
C22 C21 C26 122.2(8) . . ?
O21 C21 C26 117.2(8) . . ?
C21 C22 C23 117.9(8) . . ?
C21 C22 C3 122.4(7) . . ?
C23 C22 C3 119.5(8) . . ?
C22 C23 C24 122.6(8) . . ?
C22 C23 H23 118.7 . . ?
C24 C23 H23 118.7 . . ?
C25 C24 C23 116.3(8) . . ?
C25 C24 C241 124.0(8) . . ?
C23 C24 C241 119.6(8) . . ?
C242 C241 C244 112.1(10) . . ?
C242 C241 C24 109.0(8) . . ?
C244 C241 C24 110.9(8) . . ?
C242 C241 C243 110.7(10) . . ?
C244 C241 C243 105.3(8) . . ?
C24 C241 C243 108.9(8) . . ?
C241 C242 H24A 109.5 . . ?
C241 C242 H24B 109.5 . . ?
H24A C242 H24B 109.5 . . ?
C241 C242 H24C 109.5 . . ?
H24A C242 H24C 109.5 . . ?
H24B C242 H24C 109.5 . . ?
C241 C243 H24D 109.5 . . ?
C241 C243 H24E 109.5 . . ?
H24D C243 H24E 109.5 . . ?
C241 C243 H24F 109.5 . . ?
H24D C243 H24F 109.5 . . ?
H24E C243 H24F 109.5 . . ?
C241 C244 H24G 109.5 . . ?
C241 C244 H24H 109.5 . . ?
H24G C244 H24H 109.5 . . ?
C241 C244 H24I 109.5 . . ?
H24G C244 H24I 109.5 . . ?
H24H C244 H24I 109.5 . . ?
C24 C25 C26 124.9(8) . . ?
C24 C25 H25 117.6 . . ?
C26 C25 H25 117.6 . . ?
C25 C26 C21 116.0(8) . . ?
C25 C26 C2 121.5(8) . . ?
C21 C26 C2 122.5(8) . . ?
C26 C2 C12 108.2(7) . . ?
C26 C2 H2A 110.1 . . ?
C12 C2 H2A 110.1 . . ?
C26 C2 H2B 110.1 . . ?
C12 C2 H2B 110.1 . . ?
H2A C2 H2B 108.4 . . ?
C31 O31 C311 113.2(6) . . ?
C31 O31 Tb1 130.1(4) . . ?
C311 O31 Tb1 116.6(4) . . ?
O31 C311 C312 108.1(6) . . ?
O31 C311 H31A 110.1 . . ?
C312 C311 H31A 110.1 . . ?
O31 C311 H31B 110.1 . . ?
C312 C311 H31B 110.1 . . ?
H31A C311 H31B 108.4 . . ?
O312 C312 N312 120.7(8) . . ?
O312 C312 C311 118.9(7) . . ?
N312 C312 C311 120.4(7) . . ?
C312 O312 Tb1 122.3(5) . . ?
C312 N312 C315 122.2(7) . . ?
C312 N312 C313 119.5(7) . . ?
C315 N312 C313 118.3(6) . . ?
N312 C313 C314 109.8(8) . . ?
N312 C313 H31C 109.7 . . ?
C314 C313 H31C 109.7 . . ?
N312 C313 H31D 109.7 . . ?
C314 C313 H31D 109.7 . . ?
H31C C313 H31D 108.2 . . ?
C313 C314 H31E 109.5 . . ?
C313 C314 H31F 109.5 . . ?
H31E C314 H31F 109.5 . . ?
C313 C314 H31G 109.5 . . ?
H31E C314 H31G 109.5 . . ?
H31F C314 H31G 109.5 . . ?
N312 C315 C316 110.8(8) . . ?
N312 C315 H31H 109.5 . . ?
C316 C315 H31H 109.5 . . ?
N312 C315 H31I 109.5 . . ?
C316 C315 H31I 109.5 . . ?
H31H C315 H31I 108.1 . . ?
C315 C316 H31J 109.5 . . ?
C315 C316 H31K 109.5 . . ?
H31J C316 H31K 109.5 . . ?
C315 C316 H31L 109.5 . . ?
H31J C316 H31L 109.5 . . ?
H31K C316 H31L 109.5 . . ?
O31 C31 C32 119.7(8) . . ?
O31 C31 C36 119.0(8) . . ?
C32 C31 C36 121.3(8) . . ?
C31 C32 C33 117.9(8) . . ?
C31 C32 C4 123.1(8) . . ?
C33 C32 C4 118.8(8) . . ?
C34 C33 C32 122.3(8) . . ?
C34 C33 H33 118.8 . . ?
C32 C33 H33 118.8 . . ?
C33 C34 C35 117.3(8) . . ?
C33 C34 C341 122.4(8) . . ?
C35 C34 C341 120.3(8) . . ?
C342 C341 C343 109.0(9) . . ?
C342 C341 C34 109.9(7) . . ?
C343 C341 C34 110.3(8) . . ?
C342 C341 C344 108.0(9) . . ?
C343 C341 C344 107.8(8) . . ?
C34 C341 C344 111.8(9) . . ?
C341 C342 H34A 109.5 . . ?
C341 C342 H34B 109.5 . . ?
H34A C342 H34B 109.5 . . ?
C341 C342 H34C 109.5 . . ?
H34A C342 H34C 109.5 . . ?
H34B C342 H34C 109.5 . . ?
C341 C343 H34D 109.5 . . ?
C341 C343 H34E 109.5 . . ?
H34D C343 H34E 109.5 . . ?
C341 C343 H34F 109.5 . . ?
H34D C343 H34F 109.5 . . ?
H34E C343 H34F 109.5 . . ?
C341 C344 H34G 109.5 . . ?
C341 C344 H34H 109.5 . . ?
H34G C344 H34H 109.5 . . ?
C341 C344 H34I 109.5 . . ?
H34G C344 H34I 109.5 . . ?
H34H C344 H34I 109.5 . . ?
C36 C35 C34 122.4(9) . . ?
C36 C35 H35 118.8 . . ?
C34 C35 H35 118.8 . . ?
C35 C36 C31 118.7(8) . . ?
C35 C36 C3 119.8(8) . . ?
C31 C36 C3 121.3(8) . . ?
C22 C3 C36 109.8(6) . . ?
C22 C3 H3A 109.7 . . ?
C36 C3 H3A 109.7 . . ?
C22 C3 H3B 109.7 . . ?
C36 C3 H3B 109.7 . . ?
H3A C3 H3B 108.2 . . ?
C41 O41 Tb1 173.0(6) . . ?
C412 C411 C416 131(2) . . ?
C412 C411 C413 111.5(11) . . ?
C416 C411 C413 50(2) . . ?
C412 C411 C44 114.6(9) . . ?
C416 C411 C44 114(2) . . ?
C413 C411 C44 111.6(9) . . ?
C412 C411 C415 51(2) . . ?
C416 C411 C415 112(3) . . ?
C413 C411 C415 67(2) . . ?
C44 C411 C415 110(3) . . ?
C412 C411 C417 52(2) . . ?
C416 C411 C417 110(3) . . ?
C413 C411 C417 142(2) . . ?
C44 C411 C417 106(2) . . ?
C415 C411 C417 103(3) . . ?
C412 C411 C414 107.7(10) . . ?
C416 C411 C414 55(2) . . ?
C413 C411 C414 103.9(11) . . ?
C44 C411 C414 106.7(9) . . ?
C415 C411 C414 142(3) . . ?
C417 C411 C414 60(2) . . ?
C411 C412 H41A 109.5 . . ?
C411 C412 H41B 109.5 . . ?
C411 C412 H41C 109.5 . . ?
C411 C413 H41D 109.5 . . ?
C411 C413 H41E 109.5 . . ?
C411 C413 H41F 109.5 . . ?
C411 C414 H41G 109.5 . . ?
C411 C414 H41H 109.5 . . ?
C411 C414 H41I 109.5 . . ?
C411 C415 H41J 109.5 . . ?
C411 C415 H41K 109.5 . . ?
H41J C415 H41K 109.5 . . ?
C411 C415 H41L 109.5 . . ?
H41J C415 H41L 109.5 . . ?
H41K C415 H41L 109.5 . . ?
C411 C416 H41M 109.5 . . ?
C411 C416 H41N 109.5 . . ?
H41M C416 H41N 109.5 . . ?
C411 C416 H41O 109.5 . . ?
H41M C416 H41O 109.5 . . ?
H41N C416 H41O 109.5 . . ?
C411 C417 H41P 109.5 . . ?
C411 C417 H41Q 109.5 . . ?
H41P C417 H41Q 109.5 . . ?
C411 C417 H41R 109.5 . . ?
H41P C417 H41R 109.5 . . ?
H41Q C417 H41R 109.5 . . ?
O41 C41 C42 120.0(7) . . ?
O41 C41 C46 120.8(7) . . ?
C42 C41 C46 119.2(8) . . ?
C43 C42 C41 119.5(8) . . ?
C43 C42 C1 121.9(8) . . ?
C41 C42 C1 118.6(8) . . ?
C44 C43 C42 122.4(8) . . ?
C44 C43 H43 118.8 . . ?
C42 C43 H43 118.8 . . ?
C43 C44 C45 116.8(8) . . ?
C43 C44 C411 122.0(8) . . ?
C45 C44 C411 121.2(8) . . ?
C46 C45 C44 121.8(9) . . ?
C46 C45 H45 119.1 . . ?
C44 C45 H45 119.1 . . ?
C45 C46 C41 120.0(8) . . ?
C45 C46 C4 121.1(8) . . ?
C41 C46 C4 118.6(8) . . ?
C32 C4 C46 111.8(7) . . ?
C32 C4 H4A 109.3 . . ?
C46 C4 H4A 109.3 . . ?
C32 C4 H4B 109.3 . . ?
C46 C4 H4B 109.3 . . ?
H4A C4 H4B 107.9 . . ?
O53 Cl5 O51 109.1(7) . . ?
O53 Cl5 O52 109.6(7) . . ?
O51 Cl5 O52 111.4(8) . . ?
O53 Cl5 O54 109.8(6) . . ?
O51 Cl5 O54 107.0(6) . . ?
O52 Cl5 O54 109.8(6) . . ?
O62 Cl6 O63 110.3(5) . . ?
O62 Cl6 O64 110.3(4) . . ?
O63 Cl6 O64 111.4(5) . . ?
O62 Cl6 O61 109.4(6) . . ?
O63 Cl6 O61 107.5(5) . . ?
O64 Cl6 O61 107.9(5) . . ?
S1 C101 H10A 109.5 . . ?
S1 C101 H10B 109.5 . . ?
H10A C101 H10B 109.5 . . ?
S1 C101 H10C 109.5 . . ?
H10A C101 H10C 109.5 . . ?
H10B C101 H10C 109.5 . . ?
S1 C102 H10D 109.5 . . ?
S1 C102 H10E 109.5 . . ?
H10D C102 H10E 109.5 . . ?
S1 C102 H10F 109.5 . . ?
H10D C102 H10F 109.5 . . ?
H10E C102 H10F 109.5 . . ?
O1 S1 C102 103.6(4) . . ?
O1 S1 C101 104.8(5) . . ?
C102 S1 C101 98.9(7) . . ?
S1 O1 Tb1 134.1(3) . . ?
C201 O201 H201 109.5 . . ?
O201 C201 C202 126.8(11) . . ?
O201 C201 H20A 105.6 . . ?
C202 C201 H20A 105.6 . . ?
O201 C201 H20B 105.6 . . ?
C202 C201 H20B 105.6 . . ?
H20A C201 H20B 106.1 . . ?
C201 C202 H20C 109.5 . . ?
C201 C202 H20D 109.5 . . ?
H20C C202 H20D 109.5 . . ?
C201 C202 H20E 109.5 . . ?
H20C C202 H20E 109.5 . . ?
H20D C202 H20E 109.5 . . ?
C301 O301 H301 109.5 . . ?
O301 C301 C302 105.1(15) . . ?
O301 C301 H30A 110.7 . . ?
C302 C301 H30A 110.7 . . ?
O301 C301 H30B 110.7 . . ?
C302 C301 H30B 110.7 . . ?
H30A C301 H30B 108.8 . . ?
O401 C401 C402 112(2) . . ?
O401 C401 H40A 109.2 . . ?
C402 C401 H40A 109.2 . . ?
O401 C401 H40B 109.2 . . ?
C402 C401 H40B 109.2 . . ?
H40A C401 H40B 107.9 . . ?

loop_
_geom_bond_atom_site_label_1
_geom_bond_atom_site_label_2
_geom_bond_distance
_geom_bond_site_symmetry_2
_geom_bond_publ_flag
Tb1 O41 2.106(6) . ?
Tb1 O1 2.322(6) . ?
Tb1 O112 2.341(6) . ?
Tb1 O212 2.367(5) . ?
Tb1 O312 2.376(5) . ?
Tb1 O11 2.500(5) . ?
Tb1 O31 2.504(5) . ?
Tb1 O21 2.529(6) . ?
O11 C11 1.414(9) . ?
O11 C111 1.431(10) . ?
C111 C112 1.496(12) . ?
C111 H11A 0.99 . ?
C111 H11B 0.99 . ?
C112 O112 1.271(10) . ?
C112 N112 1.301(11) . ?
N112 C113 1.481(11) . ?
N112 C115 1.492(12) . ?
C113 C114 1.501(13) . ?
C113 H11C 0.99 . ?
C113 H11D 0.99 . ?
C114 H11E 0.98 . ?
C114 H11F 0.98 . ?
C114 H11G 0.98 . ?
C115 C116 1.460(15) . ?
C115 H11H 0.99 . ?
C115 H11I 0.99 . ?
C116 H11J 0.98 . ?
C116 H11K 0.98 . ?
C116 H11L 0.98 . ?
C11 C16 1.392(12) . ?
C11 C12 1.406(12) . ?
C12 C13 1.382(11) . ?
C12 C2 1.520(12) . ?
C13 C14 1.406(13) . ?
C13 H13 0.95 . ?
C14 C15 1.402(13) . ?
C14 C141 1.533(11) . ?
C141 C142 1.484(15) . ?
C141 C143 1.530(14) . ?
C141 C144 1.541(13) . ?
C142 H14A 0.98 . ?
C142 H14B 0.98 . ?
C142 H14C 0.98 . ?
C143 H14D 0.98 . ?
C143 H14E 0.98 . ?
C143 H14F 0.98 . ?
C144 H14G 0.98 . ?
C144 H14H 0.98 . ?
C144 H14I 0.98 . ?
C15 C16 1.375(11) . ?
C15 H15 0.95 . ?
C16 C1 1.515(13) . ?
C1 C42 1.521(12) . ?
C1 H1A 0.99 . ?
C1 H1B 0.99 . ?
O21 C21 1.410(10) . ?
O21 C211 1.465(10) . ?
C211 C212 1.487(13) . ?
C211 H21A 0.99 . ?
C211 H21B 0.99 . ?
C212 O212 1.248(10) . ?
C212 N212 1.317(11) . ?
N212 C213 1.448(11) . ?
N212 C215 1.475(12) . ?
C213 C214 1.518(12) . ?
C213 H21C 0.99 . ?
C213 H21D 0.99 . ?
C214 H21E 0.98 . ?
C214 H21F 0.98 . ?
C214 H21G 0.98 . ?
C215 C216 1.527(12) . ?
C215 H21H 0.99 . ?
C215 H21I 0.99 . ?
C216 H21J 0.98 . ?
C216 H21K 0.98 . ?
C216 H21L 0.98 . ?
C21 C22 1.386(12) . ?
C21 C26 1.411(12) . ?
C22 C23 1.386(12) . ?
C22 C3 1.510(11) . ?
C23 C24 1.401(12) . ?
C23 H23 0.95 . ?
C24 C25 1.372(13) . ?
C24 C241 1.531(13) . ?
C241 C242 1.494(16) . ?
C241 C244 1.519(14) . ?
C241 C243 1.554(14) . ?
C242 H24A 0.98 . ?
C242 H24B 0.98 . ?
C242 H24C 0.98 . ?
C243 H24D 0.98 . ?
C243 H24E 0.98 . ?
C243 H24F 0.98 . ?
C244 H24G 0.98 . ?
C244 H24H 0.98 . ?
C244 H24I 0.98 . ?
C25 C26 1.385(13) . ?
C25 H25 0.95 . ?
C26 C2 1.503(12) . ?
C2 H2A 0.99 . ?
C2 H2B 0.99 . ?
O31 C31 1.384(10) . ?
O31 C311 1.438(9) . ?
C311 C312 1.483(12) . ?
C311 H31A 0.99 . ?
C311 H31B 0.99 . ?
C312 O312 1.281(10) . ?
C312 N312 1.324(10) . ?
N312 C315 1.460(11) . ?
N312 C313 1.468(12) . ?
C313 C314 1.531(14) . ?
C313 H31C 0.99 . ?
C313 H31D 0.99 . ?
C314 H31E 0.98 . ?
C314 H31F 0.98 . ?
C314 H31G 0.98 . ?
C315 C316 1.531(14) . ?
C315 H31H 0.99 . ?
C315 H31I 0.99 . ?
C316 H31J 0.98 . ?
C316 H31K 0.98 . ?
C316 H31L 0.98 . ?
C31 C32 1.388(12) . ?
C31 C36 1.398(13) . ?
C32 C33 1.412(12) . ?
C32 C4 1.499(13) . ?
C33 C34 1.379(13) . ?
C33 H33 0.95 . ?
C34 C35 1.407(12) . ?
C34 C341 1.534(12) . ?
C341 C342 1.503(13) . ?
C341 C343 1.531(14) . ?
C341 C344 1.536(15) . ?
C342 H34A 0.98 . ?
C342 H34B 0.98 . ?
C342 H34C 0.98 . ?
C343 H34D 0.98 . ?
C343 H34E 0.98 . ?
C343 H34F 0.98 . ?
C344 H34G 0.98 . ?
C344 H34H 0.98 . ?
C344 H34I 0.98 . ?
C35 C36 1.375(12) . ?
C35 H35 0.95 . ?
C36 C3 1.550(12) . ?
C3 H3A 0.99 . ?
C3 H3B 0.99 . ?
O41 C41 1.309(10) . ?
C411 C412 1.470(15) . ?
C411 C416 1.503(19) . ?
C411 C413 1.518(18) . ?
C411 C44 1.523(13) . ?
C411 C415 1.524(19) . ?
C411 C417 1.541(19) . ?
C411 C414 1.594(18) . ?
C412 H41A 0.98 . ?
C412 H41B 0.98 . ?
C412 H41C 0.98 . ?
C413 H41D 0.98 . ?
C413 H41E 0.98 . ?
C413 H41F 0.98 . ?
C414 H41G 0.98 . ?
C414 H41H 0.98 . ?
C414 H41I 0.98 . ?
C415 H41J 0.98 . ?
C415 H41K 0.98 . ?
C415 H41L 0.98 . ?
C416 H41M 0.98 . ?
C416 H41N 0.98 . ?
C416 H41O 0.98 . ?
C417 H41P 0.98 . ?
C417 H41Q 0.98 . ?
C417 H41R 0.98 . ?
C41 C42 1.401(12) . ?
C41 C46 1.401(12) . ?
C42 C43 1.398(13) . ?
C43 C44 1.393(13) . ?
C43 H43 0.95 . ?
C44 C45 1.416(12) . ?
C45 C46 1.386(13) . ?
C45 H45 0.95 . ?
C46 C4 1.506(12) . ?
C4 H4A 0.99 . ?
C4 H4B 0.99 . ?
Cl5 O53 1.390(9) . ?
Cl5 O51 1.418(9) . ?
Cl5 O52 1.423(9) . ?
Cl5 O54 1.439(8) . ?
Cl6 O62 1.413(7) . ?
Cl6 O63 1.420(7) . ?
Cl6 O64 1.423(7) . ?
Cl6 O61 1.435(8) . ?
C101 S1 1.784(13) . ?
C101 H10A 0.98 . ?
C101 H10B 0.98 . ?
C101 H10C 0.98 . ?
C102 S1 1.746(10) . ?
C102 H10D 0.98 . ?
C102 H10E 0.98 . ?
C102 H10F 0.98 . ?
S1 O1 1.529(7) . ?
O201 C201 1.348(13) . ?
O201 H201 0.84 . ?
C201 C202 1.599(13) . ?
C201 H20A 0.99 . ?
C201 H20B 0.99 . ?
C202 H20C 0.98 . ?
C202 H20D 0.98 . ?
C202 H20E 0.98 . ?
O301 C301 1.31(2) . ?
O301 H301 0.84 . ?
C301 C302 1.513(17) . ?
C301 H30A 0.99 . ?
C301 H30B 0.99 . ?
C302 H30C 0.98 . ?
C302 H30D 0.98 . ?
C302 H30E 0.98 . ?
O401 C401 1.37(2) . ?
O401 H401 0.84 . ?
C401 C402 1.542(19) . ?
C401 H40A 0.99 . ?
C401 H40B 0.99 . ?
C402 H40C 0.98 . ?
C402 H40D 0.98 . ?
C402 H40E 0.98 . ?

loop_
_geom_hbond_atom_site_label_D
_geom_hbond_atom_site_label_H
_geom_hbond_atom_site_label_A
_geom_hbond_distance_DH
_geom_hbond_distance_HA
_geom_hbond_distance_DA
_geom_hbond_angle_DHA
_geom_hbond_site_symmetry_A
O301 H301 O51 0.84 2.56 3.08(2) 121.8 .

loop_
_platon_squeeze_void_nr
_platon_squeeze_void_average_x
_platon_squeeze_void_average_y
_platon_squeeze_void_average_z
_platon_squeeze_void_volume
_platon_squeeze_void_count_electrons
_platon_squeeze_void_content
1 0.000 1.000 0.000 13 1 ' '
2 0.393 -0.024 0.792 45 7 ' '
3 0.607 0.024 0.208 45 7 ' '
